data_7003329
loop_
_publ_author_name
'P\'erez, Julio'
'Riera, Luc\'ia'
'Ion, Laura'
'Riera, V\'ictor'
'Anderson, Kirsty M.'
'Steed, Jonathan W.'
'Miguel, Daniel'

_publ_section_title
;
 Second-sphere interaction of anions with a weakly binding metal
 complex host: probing the effect of counteranions
;
_journal_issue 7
_journal_name_full 'Dalton Transactions'
_journal_page_first 878
_journal_page_last 886
_journal_paper_doi 10.1039/b715599A
_journal_year 2008
_chemical_formula_moiety 'C30 H24 N6 O3 Re, Br'
_chemical_formula_sum 'C30 H24 Br N6 O3 Re'
_chemical_formula_weight 782.66
_chemical_name_systematic
;
?
;
_space_group_IT_number 62
_symmetry_cell_setting orthorhombic
_symmetry_space_group_name_Hall '-P 2ac 2n'
_symmetry_space_group_name_H-M 'P n m a'
_atom_sites_solution_hydrogens geom
_atom_sites_solution_primary direct
_atom_sites_solution_secondary difmap
_audit_creation_method SHELXL-97
_cell_angle_alpha 90.00
_cell_angle_beta 90.00
_cell_angle_gamma 90.00
_cell_formula_units_Z 4
_cell_length_a 19.1346(17)
_cell_length_b 14.3590(13)
_cell_length_c 10.2350(9)
_cell_measurement_temperature 120(2)
_cell_volume 2812.1(4)
_computing_cell_refinement SMART
_computing_data_collection SMART
_computing_data_reduction SAINT
_computing_molecular_graphics X-Seed
_computing_publication_material X-Seed
_computing_structure_refinement 'SHELXL-97 (Sheldrick, 1997)'
_computing_structure_solution 'SHELXS-97 (Sheldrick, 1990)'
_diffrn_ambient_temperature 120(2)
_diffrn_measured_fraction_theta_full 0.997
_diffrn_measured_fraction_theta_max 0.997
_diffrn_measurement_device_type 'SMART 1k'
_diffrn_radiation_monochromator graphite
_diffrn_radiation_source 'fine-focus sealed tube'
_diffrn_radiation_type MoK\a
_diffrn_radiation_wavelength 0.71073
_diffrn_reflns_av_R_equivalents 0.0400
_diffrn_reflns_av_sigmaI/netI 0.0221
_diffrn_reflns_limit_h_max 26
_diffrn_reflns_limit_h_min -25
_diffrn_reflns_limit_k_max 19
_diffrn_reflns_limit_k_min -19
_diffrn_reflns_limit_l_max 14
_diffrn_reflns_limit_l_min -13
_diffrn_reflns_number 31396
_diffrn_reflns_theta_full 29.16
_diffrn_reflns_theta_max 29.16
_diffrn_reflns_theta_min 2.13
_exptl_absorpt_coefficient_mu 5.786
_exptl_absorpt_correction_T_max 1.000000
_exptl_absorpt_correction_T_min 0.780904
_exptl_absorpt_correction_type multi-scan
_exptl_absorpt_process_details SADABS
_exptl_crystal_colour colourless
_exptl_crystal_density_diffrn 1.849
_exptl_crystal_density_method 'not measured'
_exptl_crystal_description block
_exptl_crystal_F_000 1520
_exptl_crystal_size_max 0.20
_exptl_crystal_size_mid 0.10
_exptl_crystal_size_min 0.10
_refine_diff_density_max 0.889
_refine_diff_density_min -1.059
_refine_diff_density_rms 0.095
_refine_ls_extinction_method none
_refine_ls_goodness_of_fit_ref 1.024
_refine_ls_hydrogen_treatment constr
_refine_ls_matrix_type full
_refine_ls_number_parameters 208
_refine_ls_number_reflns 3931
_refine_ls_number_restraints 0
_refine_ls_restrained_S_all 1.024
_refine_ls_R_factor_all 0.0273
_refine_ls_R_factor_gt 0.0200
_refine_ls_shift/su_max 0.001
_refine_ls_shift/su_mean 0.000
_refine_ls_structure_factor_coef Fsqd
_refine_ls_weighting_details 'calc w=1/[\s^2^(Fo^2^)+(0.0126P)^2^+3.6478P] where P=(Fo^2^+2Fc^2^)/3'
_refine_ls_weighting_scheme calc
_refine_ls_wR_factor_gt 0.0392
_refine_ls_wR_factor_ref 0.0412
_reflns_number_gt 3399
_reflns_number_total 3931
_reflns_threshold_expression >2sigma(I)
_cod_data_source_file b715599A.txt
_cod_data_source_block Compound_8_(Li478)
_cod_depositor_comments
;
The following automatic conversions were performed:
'_symmetry_cell_setting' value 'Orthorhombic' changed to 'orthorhombic'
according to '/home/saulius/struct/CIF-dictionaries/cif_core.dic'
dictionary named 'cif_core.dic' version 2.4.1 from 2010-06-29.

Automatic conversion script
Id: cif_fix_enum 1527 2010-12-29 10:47:43Z saulius 
;
_cod_original_sg_symbol_H-M Pnma
_cod_database_code 7003329

loop_
_symmetry_equiv_pos_as_xyz
'x, y, z'
'-x+1/2, -y, z+1/2'
'x+1/2, -y+1/2, -z+1/2'
'-x, y+1/2, -z'
'-x, -y, -z'
'x-1/2, y, -z-1/2'
'-x-1/2, y-1/2, z-1/2'
'x, -y-1/2, z'

loop_
_atom_site_label
_atom_site_type_symbol
_atom_site_fract_x
_atom_site_fract_y
_atom_site_fract_z
_atom_site_U_iso_or_equiv
_atom_site_adp_type
_atom_site_occupancy
_atom_site_symmetry_multiplicity
_atom_site_calc_flag
_atom_site_refinement_flags
_atom_site_disorder_assembly
_atom_site_disorder_group
Re1 Re 0.004197(6) 0.2500 0.147412(11) 0.01236(4) Uani 1 2 d S . .
Br1 Br -0.036598(16) 0.2500 0.65157(3) 0.02092(7) Uani 1 2 d S . .
O1 O -0.05739(9) 0.10154(12) -0.03382(16) 0.0259(4) Uani 1 1 d . . .
O2 O -0.13046(12) 0.2500 0.3114(2) 0.0267(6) Uani 1 2 d S . .
N1 N 0.05574(9) 0.14173(13) 0.26475(17) 0.0150(4) Uani 1 1 d . . .
N2 N 0.09464(9) 0.05025(13) 0.42161(18) 0.0166(4) Uani 1 1 d . . .
N3 N 0.10333(13) 0.2500 0.0403(2) 0.0155(5) Uani 1 2 d S . .
N4 N 0.18104(13) 0.2500 -0.1181(2) 0.0156(5) Uani 1 2 d S . .
C1 C -0.03502(11) 0.15681(16) 0.0355(2) 0.0171(4) Uani 1 1 d . . .
C2 C -0.07960(16) 0.2500 0.2517(3) 0.0180(6) Uani 1 2 d S . .
C11 C 0.05887(11) 0.12876(16) 0.3928(2) 0.0155(4) Uani 1 1 d . . .
H11 H 0.0387 0.1692 0.4559 0.019 Uiso 1 1 calc R . .
C12 C 0.09024(12) 0.06635(16) 0.2097(2) 0.0202(5) Uani 1 1 d . . .
H12 H 0.0962 0.0561 0.1187 0.024 Uiso 1 1 calc R . .
C13 C 0.11414(13) 0.00971(17) 0.3049(2) 0.0219(5) Uani 1 1 d . . .
H13 H 0.1393 -0.0468 0.2938 0.026 Uiso 1 1 calc R . .
C14 C 0.11550(11) 0.02198(16) 0.5506(2) 0.0180(4) Uani 1 1 d . . .
C15 C 0.18009(12) -0.01976(18) 0.5677(2) 0.0250(5) Uani 1 1 d . . .
H15 H 0.2092 -0.0326 0.4947 0.030 Uiso 1 1 calc R . .
C16 C 0.20168(13) -0.0426(2) 0.6933(3) 0.0304(6) Uani 1 1 d . . .
H16 H 0.2456 -0.0720 0.7063 0.036 Uiso 1 1 calc R . .
C17 C 0.15965(13) -0.02297(19) 0.7991(3) 0.0274(5) Uani 1 1 d . . .
H17 H 0.1750 -0.0379 0.8848 0.033 Uiso 1 1 calc R . .
C18 C 0.09488(13) 0.01859(17) 0.7806(2) 0.0235(5) Uani 1 1 d . . .
H18 H 0.0659 0.0320 0.8537 0.028 Uiso 1 1 calc R . .
C19 C 0.07236(12) 0.04062(16) 0.6551(2) 0.0202(4) Uani 1 1 d . . .
H19 H 0.0278 0.0682 0.6417 0.024 Uiso 1 1 calc R . .
C21 C 0.11250(15) 0.2500 -0.0883(3) 0.0157(6) Uani 1 2 d S . .
H21 H 0.0757 0.2500 -0.1507 0.019 Uiso 1 2 calc SR . .
C22 C 0.16948(17) 0.2500 0.0947(3) 0.0220(7) Uani 1 2 d S . .
H22 H 0.1794 0.2500 0.1857 0.026 Uiso 1 2 calc SR . .
C23 C 0.21787(17) 0.2500 -0.0016(3) 0.0225(7) Uani 1 2 d S . .
H23 H 0.2672 0.2500 0.0086 0.027 Uiso 1 2 calc SR . .
C24 C 0.21111(16) 0.2500 -0.2469(3) 0.0179(6) Uani 1 2 d S . .
C25 C 0.16914(16) 0.2500 -0.3563(3) 0.0211(7) Uani 1 2 d S . .
H25 H 0.1197 0.2500 -0.3477 0.025 Uiso 1 2 calc SR . .
C26 C 0.19985(18) 0.2500 -0.4796(3) 0.0251(7) Uani 1 2 d S . .
H26 H 0.1711 0.2500 -0.5553 0.030 Uiso 1 2 calc SR . .
C27 C 0.27189(18) 0.2500 -0.4931(3) 0.0287(8) Uani 1 2 d S . .
H27 H 0.2926 0.2500 -0.5774 0.034 Uiso 1 2 calc SR . .
C28 C 0.31315(19) 0.2500 -0.3824(4) 0.0343(9) Uani 1 2 d S . .
H28 H 0.3626 0.2500 -0.3912 0.041 Uiso 1 2 calc SR . .
C29 C 0.28375(17) 0.2500 -0.2594(4) 0.0275(8) Uani 1 2 d S . .
H29 H 0.3126 0.2500 -0.1839 0.033 Uiso 1 2 calc SR . .

loop_
_atom_site_aniso_label
_atom_site_aniso_U_11
_atom_site_aniso_U_22
_atom_site_aniso_U_33
_atom_site_aniso_U_23
_atom_site_aniso_U_13
_atom_site_aniso_U_12
Re1 0.01312(6) 0.01389(6) 0.01007(5) 0.000 -0.00038(5) 0.000
Br1 0.01946(15) 0.02253(16) 0.02075(15) 0.000 0.00503(12) 0.000
O1 0.0354(10) 0.0247(9) 0.0176(8) -0.0034(7) -0.0047(7) -0.0073(8)
O2 0.0203(12) 0.0375(15) 0.0223(12) 0.000 0.0054(10) 0.000
N1 0.0163(8) 0.0150(9) 0.0137(8) 0.0001(7) -0.0002(7) 0.0001(7)
N2 0.0182(9) 0.0142(9) 0.0173(9) 0.0022(7) 0.0002(7) 0.0031(7)
N3 0.0145(12) 0.0182(13) 0.0139(12) 0.000 -0.0015(9) 0.000
N4 0.0140(12) 0.0200(14) 0.0128(12) 0.000 -0.0005(9) 0.000
C1 0.0171(10) 0.0199(11) 0.0143(10) 0.0022(8) 0.0008(8) 0.0001(8)
C2 0.0195(15) 0.0194(16) 0.0150(14) 0.000 -0.0028(12) 0.000
C11 0.0164(10) 0.0155(10) 0.0147(9) 0.0006(8) 0.0001(8) -0.0002(8)
C12 0.0257(12) 0.0192(11) 0.0157(10) -0.0026(9) 0.0024(9) 0.0031(9)
C13 0.0263(12) 0.0179(12) 0.0217(11) -0.0007(9) 0.0031(9) 0.0058(9)
C14 0.0194(11) 0.0160(11) 0.0186(10) 0.0034(9) -0.0030(9) -0.0011(8)
C15 0.0200(11) 0.0295(13) 0.0256(12) 0.0078(11) 0.0028(9) 0.0046(10)
C16 0.0203(12) 0.0360(15) 0.0348(14) 0.0118(12) -0.0055(10) 0.0063(11)
C17 0.0288(13) 0.0297(14) 0.0237(12) 0.0098(11) -0.0090(10) -0.0023(11)
C18 0.0291(13) 0.0226(12) 0.0190(12) 0.0051(9) -0.0004(9) -0.0017(10)
C19 0.0210(11) 0.0169(11) 0.0226(11) 0.0036(9) -0.0003(9) 0.0011(8)
C21 0.0134(13) 0.0170(15) 0.0165(14) 0.000 0.0002(11) 0.000
C22 0.0181(15) 0.034(2) 0.0142(15) 0.000 -0.0049(12) 0.000
C23 0.0170(16) 0.032(2) 0.0182(16) 0.000 -0.0048(13) 0.000
C24 0.0173(15) 0.0188(16) 0.0177(15) 0.000 0.0045(12) 0.000
C25 0.0150(14) 0.0289(18) 0.0194(15) 0.000 0.0030(12) 0.000
C26 0.0217(17) 0.034(2) 0.0196(17) 0.000 0.0027(13) 0.000
C27 0.0257(19) 0.039(2) 0.0214(18) 0.000 0.0126(14) 0.000
C28 0.0164(16) 0.052(3) 0.034(2) 0.000 0.0096(15) 0.000
C29 0.0149(15) 0.045(2) 0.0230(17) 0.000 0.0000(13) 0.000

loop_
_atom_type_symbol
_atom_type_description
_atom_type_scat_dispersion_real
_atom_type_scat_dispersion_imag
_atom_type_scat_source
C C 0.0033 0.0016 'International Tables Vol C Tables 4.2.6.8 and 6.1.1.4'
H H 0.0000 0.0000 'International Tables Vol C Tables 4.2.6.8 and 6.1.1.4'
N N 0.0061 0.0033 'International Tables Vol C Tables 4.2.6.8 and 6.1.1.4'
O O 0.0106 0.0060 'International Tables Vol C Tables 4.2.6.8 and 6.1.1.4'
Br Br -0.2901 2.4595 'International Tables Vol C Tables 4.2.6.8 and 6.1.1.4'
Re Re -1.0185 7.2310 'International Tables Vol C Tables 4.2.6.8 and 6.1.1.4'

loop_
_geom_angle_atom_site_label_1
_geom_angle_atom_site_label_2
_geom_angle_atom_site_label_3
_geom_angle
_geom_angle_site_symmetry_1
_geom_angle_site_symmetry_3
_geom_angle_publ_flag
C1 Re1 C1 88.70(13) . 8_565 ?
C1 Re1 C2 90.29(9) . . ?
C1 Re1 C2 90.29(9) 8_565 . ?
C1 Re1 N3 92.31(8) . . ?
C1 Re1 N3 92.31(8) 8_565 . ?
C2 Re1 N3 176.36(11) . . ?
C1 Re1 N1 175.58(8) . 8_565 ?
C1 Re1 N1 90.47(8) 8_565 8_565 ?
C2 Re1 N1 94.06(8) . 8_565 ?
N3 Re1 N1 83.38(6) . 8_565 ?
C1 Re1 N1 90.47(8) . . ?
C1 Re1 N1 175.58(8) 8_565 . ?
C2 Re1 N1 94.06(8) . . ?
N3 Re1 N1 83.38(6) . . ?
N1 Re1 N1 90.02(9) 8_565 . ?
C11 N1 C12 105.69(18) . . ?
C11 N1 Re1 131.31(15) . . ?
C12 N1 Re1 122.92(14) . . ?
C11 N2 C13 107.46(18) . . ?
C11 N2 C14 125.21(19) . . ?
C13 N2 C14 126.90(19) . . ?
C21 N3 C22 106.1(3) . . ?
C21 N3 Re1 127.6(2) . . ?
C22 N3 Re1 126.2(2) . . ?
C21 N4 C23 107.5(3) . . ?
C21 N4 C24 126.7(3) . . ?
C23 N4 C24 125.8(3) . . ?
O1 C1 Re1 178.3(2) . . ?
O2 C2 Re1 178.5(3) . . ?
N1 C11 N2 110.85(19) . . ?
C13 C12 N1 109.8(2) . . ?
C12 C13 N2 106.2(2) . . ?
C19 C14 C15 121.4(2) . . ?
C19 C14 N2 119.5(2) . . ?
C15 C14 N2 119.1(2) . . ?
C14 C15 C16 119.0(2) . . ?
C17 C16 C15 120.3(2) . . ?
C16 C17 C18 120.1(2) . . ?
C17 C18 C19 120.0(2) . . ?
C14 C19 C18 119.2(2) . . ?
N3 C21 N4 110.7(3) . . ?
C23 C22 N3 109.5(3) . . ?
C22 C23 N4 106.2(3) . . ?
C25 C24 C29 120.4(3) . . ?
C25 C24 N4 120.8(3) . . ?
C29 C24 N4 118.8(3) . . ?
C24 C25 C26 119.4(3) . . ?
C27 C26 C25 120.7(3) . . ?
C28 C27 C26 119.2(3) . . ?
C29 C28 C27 121.0(3) . . ?
C28 C29 C24 119.3(3) . . ?

loop_
_geom_bond_atom_site_label_1
_geom_bond_atom_site_label_2
_geom_bond_distance
_geom_bond_site_symmetry_2
_geom_bond_publ_flag
Re1 C1 1.914(2) . ?
Re1 C1 1.914(2) 8_565 ?
Re1 C2 1.926(3) . ?
Re1 N3 2.191(3) . ?
Re1 N1 2.1981(18) 8_565 ?
Re1 N1 2.1981(18) . ?
O1 C1 1.148(3) . ?
O2 C2 1.149(4) . ?
N1 C11 1.325(3) . ?
N1 C12 1.387(3) . ?
N2 C11 1.351(3) . ?
N2 C13 1.380(3) . ?
N2 C14 1.437(3) . ?
N3 C21 1.328(4) . ?
N3 C22 1.383(4) . ?
N4 C21 1.347(4) . ?
N4 C23 1.385(4) . ?
N4 C24 1.438(4) . ?
C12 C13 1.349(3) . ?
C14 C19 1.378(3) . ?
C14 C15 1.385(3) . ?
C15 C16 1.390(3) . ?
C16 C17 1.378(4) . ?
C17 C18 1.389(3) . ?
C18 C19 1.391(3) . ?
C22 C23 1.353(4) . ?
C24 C25 1.378(4) . ?
C24 C29 1.396(4) . ?
C25 C26 1.392(4) . ?
C26 C27 1.385(5) . ?
C27 C28 1.381(5) . ?
C28 C29 1.379(5) . ?

loop_
_geom_hbond_atom_site_label_D
_geom_hbond_atom_site_label_H
_geom_hbond_atom_site_label_A
_geom_hbond_distance_DH
_geom_hbond_distance_HA
_geom_hbond_distance_DA
_geom_hbond_angle_DHA
_geom_hbond_site_symmetry_A
C11 H11 Br1 0.95 2.73 3.658(2) 166.9 .
C19 H19 Br1 0.95 2.89 3.659(2) 139.0 .
C21 H21 Br1 0.95 2.95 3.902(3) 179.0 1_554
C25 H25 Br1 0.95 2.99 3.938(3) 174.5 1_554
